data_4076095
loop_
_publ_author_name
'Wang, Cun'
'Erker, Gerhard'
'Kehr, Gerald'
'Wedeking, Katrin'
'Fr\"ohlich, Roland'

_publ_section_title
;
 Synthesis, Structural Features, and Formation of Organometallic Derivates
 of C1-Bridged Cp/Amido Titanium and Zirconium &#x201C;CpCN-Constrained
 Geometry&#x201D; Systems
;
_journal_issue 20
_journal_name_full Organometallics
_journal_page_first 4760
_journal_paper_doi 10.1021/om0505918
_journal_volume 24
_journal_year 2005
_chemical_formula_sum 'C16 H21 N O Ti'
_chemical_formula_weight 291.24
_chemical_name_systematic
; 
 ? 
;
_space_group_IT_number 19
_symmetry_cell_setting orthorhombic
_symmetry_space_group_name_Hall 'P 2ac 2ab'
_symmetry_space_group_name_H-M 'P 21 21 21'
_atom_sites_solution_hydrogens geom
_atom_sites_solution_primary direct
_atom_sites_solution_secondary difmap
_audit_creation_method SHELXL-97
_cell_angle_alpha 90.00
_cell_angle_beta 90.00
_cell_angle_gamma 90.00
_cell_formula_units_Z 4
_cell_length_a 7.820(1)
_cell_length_b 11.577(1)
_cell_length_c 16.910(1)
_cell_measurement_temperature 198(2)
_cell_volume 1530.9(3)
_computing_cell_refinement 'Collect (Nonius B.V., 1998)'
_computing_data_collection 'Collect (Nonius B.V., 1998)'
_computing_data_reduction 'Denzo-SMN (Otwinowski & Minor, 1997)'
_computing_molecular_graphics 'XP (BrukerAXS, 2000)'
_computing_publication_material 'SHELXL-97 (Sheldrick, 1997)'
_computing_structure_refinement 'SHELXL-97 (Sheldrick, 1997)'
_computing_structure_solution 'SHELXS-97 (Sheldrick, 1990)'
_diffrn_ambient_temperature 198(2)
_diffrn_measured_fraction_theta_full 0.996
_diffrn_measured_fraction_theta_max 0.996
_diffrn_measurement_device_type 'Nonius KappaCCD'
_diffrn_measurement_method '\w and \f scans'
_diffrn_radiation_monochromator graphite
_diffrn_radiation_source 'rotating anode Nonius FR591'
_diffrn_radiation_type MoK\a
_diffrn_radiation_wavelength 0.71073
_diffrn_reflns_av_R_equivalents 0.0625
_diffrn_reflns_av_sigmaI/netI 0.0605
_diffrn_reflns_limit_h_max 10
_diffrn_reflns_limit_h_min -8
_diffrn_reflns_limit_k_max 14
_diffrn_reflns_limit_k_min -15
_diffrn_reflns_limit_l_max 21
_diffrn_reflns_limit_l_min -22
_diffrn_reflns_number 12189
_diffrn_reflns_theta_full 27.87
_diffrn_reflns_theta_max 27.87
_diffrn_reflns_theta_min 2.13
_exptl_absorpt_coefficient_mu 0.551
_exptl_absorpt_correction_T_max 0.9219
_exptl_absorpt_correction_T_min 0.8978
_exptl_absorpt_correction_type empirical
_exptl_absorpt_process_details 'SORTAV (Blessing, 1995 & 1997)'
_exptl_crystal_colour red
_exptl_crystal_density_diffrn 1.264
_exptl_crystal_density_method 'not measured'
_exptl_crystal_description block
_exptl_crystal_F_000 616
_exptl_crystal_size_max 0.20
_exptl_crystal_size_mid 0.20
_exptl_crystal_size_min 0.15
_refine_diff_density_max 0.311
_refine_diff_density_min -0.313
_refine_diff_density_rms 0.050
_refine_ls_abs_structure_details 'Flack H D (1983), Acta Cryst. A39, 876-881'
_refine_ls_abs_structure_Flack 0.04(3)
_refine_ls_extinction_method none
_refine_ls_goodness_of_fit_ref 0.972
_refine_ls_hydrogen_treatment riding
_refine_ls_matrix_type full
_refine_ls_number_parameters 176
_refine_ls_number_reflns 3623
_refine_ls_number_restraints 0
_refine_ls_restrained_S_all 0.972
_refine_ls_R_factor_all 0.0655
_refine_ls_R_factor_gt 0.0424
_refine_ls_shift/su_max 0.000
_refine_ls_shift/su_mean 0.000
_refine_ls_structure_factor_coef Fsqd
_refine_ls_weighting_details 'calc w=1/[\s^2^(Fo^2^)+(0.0481P)^2^+0.3611P] where P=(Fo^2^+2Fc^2^)/3'
_refine_ls_weighting_scheme calc
_refine_ls_wR_factor_gt 0.0907
_refine_ls_wR_factor_ref 0.0990
_reflns_number_gt 2836
_reflns_number_total 3623
_reflns_threshold_expression >2sigma(I)
_cod_data_source_file om0505918si20050713_115559.cif
_cod_data_source_block erk2862
_cod_original_sg_symbol_H-M P212121
_cod_database_code 4076095

loop_
_symmetry_equiv_pos_as_xyz
'x, y, z'
'-x+1/2, -y, z+1/2'
'-x, y+1/2, -z+1/2'
'x+1/2, -y+1/2, -z'

loop_
_atom_site_label
_atom_site_type_symbol
_atom_site_fract_x
_atom_site_fract_y
_atom_site_fract_z
_atom_site_U_iso_or_equiv
_atom_site_adp_type
_atom_site_occupancy
_atom_site_symmetry_multiplicity
_atom_site_calc_flag
_atom_site_refinement_flags
Ti Ti 0.37613(6) 0.14885(4) 0.14075(3) 0.02901(13) Uani 1 1 d .
O1 O 0.3117(3) -0.44256(17) 0.04336(13) 0.0521(6) Uani 1 1 d .
N1 N 0.2784(3) 0.00149(19) 0.17241(13) 0.0284(5) Uani 1 1 d .
C1 C 0.1772(3) 0.1600(2) 0.23712(14) 0.0315(6) Uani 1 1 d .
C2 C 0.3203(4) 0.2187(3) 0.26752(16) 0.0387(7) Uani 1 1 d .
H2 H 0.3876 0.1947 0.3113 0.046 Uiso 1 1 calc R
C3 C 0.3470(4) 0.3189(2) 0.22206(17) 0.0448(8) Uani 1 1 d .
H3 H 0.4367 0.3733 0.2293 0.054 Uiso 1 1 calc R
C4 C 0.2191(4) 0.3248(2) 0.16455(18) 0.0423(7) Uani 1 1 d .
H4 H 0.2058 0.3841 0.1262 0.051 Uiso 1 1 calc R
C5 C 0.1138(4) 0.2273(2) 0.17355(15) 0.0340(6) Uani 1 1 d .
H5 H 0.0164 0.2096 0.1422 0.041 Uiso 1 1 calc R
C6 C 0.1580(3) 0.0292(2) 0.23771(15) 0.0321(6) Uani 1 1 d .
H6 H 0.0386 0.0063 0.2234 0.039 Uiso 1 1 calc R
C7 C 0.2099(4) -0.0240(3) 0.31670(17) 0.0464(8) Uani 1 1 d .
H7A H 0.2118 -0.1083 0.3119 0.070 Uiso 1 1 calc R
H7B H 0.1274 -0.0014 0.3575 0.070 Uiso 1 1 calc R
H7C H 0.3240 0.0037 0.3314 0.070 Uiso 1 1 calc R
C8 C 0.2868(3) -0.1104(2) 0.14095(15) 0.0276(5) Uani 1 1 d .
C9 C 0.4100(3) -0.1364(2) 0.08351(15) 0.0335(6) Uani 1 1 d .
H9 H 0.4880 -0.0780 0.0675 0.040 Uiso 1 1 calc R
C10 C 0.4212(3) -0.2449(2) 0.04948(16) 0.0346(6) Uani 1 1 d .
H10 H 0.5054 -0.2595 0.0103 0.042 Uiso 1 1 calc R
C11 C 0.3106(4) -0.3320(2) 0.07208(16) 0.0357(6) Uani 1 1 d .
C12 C 0.1871(4) -0.3073(2) 0.12928(16) 0.0390(7) Uani 1 1 d .
H12 H 0.1100 -0.3662 0.1456 0.047 Uiso 1 1 calc R
C13 C 0.1753(4) -0.1988(2) 0.16244(16) 0.0357(6) Uani 1 1 d .
H13 H 0.0892 -0.1840 0.2008 0.043 Uiso 1 1 calc R
C14 C 0.4403(5) -0.4704(3) -0.0120(2) 0.0638(10) Uani 1 1 d .
H14A H 0.4263 -0.4227 -0.0594 0.096 Uiso 1 1 calc R
H14B H 0.4311 -0.5522 -0.0264 0.096 Uiso 1 1 calc R
H14C H 0.5529 -0.4558 0.0114 0.096 Uiso 1 1 calc R
C15 C 0.6391(4) 0.1357(3) 0.16147(19) 0.0514(8) Uani 1 1 d .
H15A H 0.6608 0.1376 0.2185 0.077 Uiso 1 1 calc R
H15B H 0.6980 0.2006 0.1361 0.077 Uiso 1 1 calc R
H15C H 0.6817 0.0629 0.1395 0.077 Uiso 1 1 calc R
C16 C 0.3542(5) 0.1701(2) 0.01841(15) 0.0480(8) Uani 1 1 d .
H16A H 0.4062 0.1039 -0.0085 0.072 Uiso 1 1 calc R
H16B H 0.4130 0.2411 0.0024 0.072 Uiso 1 1 calc R
H16C H 0.2331 0.1753 0.0040 0.072 Uiso 1 1 calc R

loop_
_atom_site_aniso_label
_atom_site_aniso_U_11
_atom_site_aniso_U_22
_atom_site_aniso_U_33
_atom_site_aniso_U_23
_atom_site_aniso_U_13
_atom_site_aniso_U_12
Ti 0.0273(2) 0.0316(2) 0.0281(2) -0.0008(2) 0.0043(2) -0.00543(19)
O1 0.0643(15) 0.0339(11) 0.0582(13) -0.0077(10) 0.0194(12) -0.0071(10)
N1 0.0258(11) 0.0337(11) 0.0257(10) 0.0048(9) 0.0083(9) -0.0006(9)
C1 0.0297(14) 0.0380(15) 0.0269(12) -0.0014(12) 0.0079(10) 0.0038(12)
C2 0.0407(17) 0.0456(17) 0.0298(14) -0.0103(13) -0.0006(12) 0.0031(13)
C3 0.045(2) 0.0399(16) 0.0494(17) -0.0137(13) 0.0100(15) -0.0084(13)
C4 0.0505(18) 0.0332(16) 0.0430(16) -0.0002(12) 0.0091(14) 0.0030(13)
C5 0.0298(14) 0.0359(13) 0.0362(14) 0.0007(11) 0.0063(12) 0.0050(13)
C6 0.0302(16) 0.0355(14) 0.0307(13) 0.0046(11) 0.0098(11) 0.0028(11)
C7 0.0556(19) 0.0491(18) 0.0345(15) 0.0073(14) 0.0115(15) 0.0121(15)
C8 0.0273(12) 0.0312(12) 0.0242(11) 0.0070(11) -0.0014(12) -0.0008(9)
C9 0.0294(15) 0.0355(14) 0.0356(13) 0.0041(12) 0.0079(11) -0.0062(11)
C10 0.0354(17) 0.0365(15) 0.0319(14) 0.0006(12) 0.0082(12) -0.0021(11)
C11 0.0406(16) 0.0333(15) 0.0331(14) 0.0015(12) 0.0006(12) -0.0028(12)
C12 0.0417(16) 0.0377(14) 0.0375(15) 0.0067(12) 0.0071(13) -0.0114(11)
C13 0.0337(16) 0.0367(13) 0.0368(15) 0.0049(12) 0.0092(11) -0.0040(11)
C14 0.073(3) 0.0427(18) 0.075(2) -0.0200(18) 0.019(2) -0.0052(17)
C15 0.0309(15) 0.0615(18) 0.0619(19) -0.0134(16) 0.0026(14) -0.0059(16)
C16 0.066(2) 0.0443(18) 0.0339(15) 0.0049(12) 0.0028(15) -0.0022(17)

loop_
_atom_type_symbol
_atom_type_description
_atom_type_scat_dispersion_real
_atom_type_scat_dispersion_imag
_atom_type_scat_source
C C 0.0033 0.0016 'International Tables Vol C Tables 4.2.6.8 and 6.1.1.4'
H H 0.0000 0.0000 'International Tables Vol C Tables 4.2.6.8 and 6.1.1.4'
N N 0.0061 0.0033 'International Tables Vol C Tables 4.2.6.8 and 6.1.1.4'
O O 0.0106 0.0060 'International Tables Vol C Tables 4.2.6.8 and 6.1.1.4'
Ti Ti 0.2776 0.4457 'International Tables Vol C Tables 4.2.6.8 and 6.1.1.4'

loop_
_geom_angle_atom_site_label_1
_geom_angle_atom_site_label_2
_geom_angle_atom_site_label_3
_geom_angle
N1 Ti C16 110.09(11)
N1 Ti C15 106.06(11)
C16 Ti C15 104.77(14)
N1 Ti C1 65.20(9)
C16 Ti C1 130.63(12)
C15 Ti C1 124.13(11)
N1 Ti C5 85.99(9)
C16 Ti C5 96.79(12)
C15 Ti C5 149.43(11)
C1 Ti C5 36.12(9)
N1 Ti C2 88.70(10)
C16 Ti C2 148.59(12)
C15 Ti C2 93.17(11)
C1 Ti C2 35.64(10)
C5 Ti C2 58.47(10)
N1 Ti C3 121.47(10)
C16 Ti C3 117.40(11)
C15 Ti C3 93.24(12)
C1 Ti C3 58.43(10)
C5 Ti C3 57.22(10)
C2 Ti C3 34.47(10)
N1 Ti C4 119.67(9)
C16 Ti C4 91.37(12)
C15 Ti C4 122.26(12)
C1 Ti C4 58.68(10)
C5 Ti C4 34.53(9)
C2 Ti C4 57.23(10)
C3 Ti C4 33.66(10)
C11 O1 C14 116.9(2)
C8 N1 C6 120.7(2)
C8 N1 Ti 133.45(17)
C6 N1 Ti 105.31(16)
C2 C1 C5 106.9(2)
C2 C1 C6 123.8(2)
C5 C1 C6 121.2(2)
C2 C1 Ti 75.10(15)
C5 C1 Ti 74.03(15)
C6 C1 Ti 90.89(14)
C1 C2 C3 108.4(3)
C1 C2 Ti 69.26(14)
C3 C2 Ti 75.88(16)
C4 C3 C2 108.3(3)
C4 C3 Ti 73.17(16)
C2 C3 Ti 69.65(15)
C3 C4 C5 107.8(3)
C3 C4 Ti 73.17(17)
C5 C4 Ti 68.80(15)
C4 C5 C1 108.6(3)
C4 C5 Ti 76.67(17)
C1 C5 Ti 69.85(15)
N1 C6 C1 98.48(19)
N1 C6 C7 113.2(2)
C1 C6 C7 112.4(2)
C13 C8 C9 117.0(2)
C13 C8 N1 123.4(2)
C9 C8 N1 119.6(2)
C10 C9 C8 121.8(2)
C11 C10 C9 120.5(2)
O1 C11 C10 125.5(3)
O1 C11 C12 116.1(2)
C10 C11 C12 118.4(2)
C13 C12 C11 120.9(2)
C12 C13 C8 121.4(2)

loop_
_geom_bond_atom_site_label_1
_geom_bond_atom_site_label_2
_geom_bond_distance
Ti N1 1.944(2)
Ti C16 2.090(3)
Ti C15 2.092(3)
Ti C1 2.257(2)
Ti C5 2.311(3)
Ti C2 2.332(3)
Ti C3 2.412(3)
Ti C4 2.412(3)
O1 C11 1.369(3)
O1 C14 1.411(4)
N1 C8 1.402(3)
N1 C6 1.486(3)
C1 C2 1.406(4)
C1 C5 1.417(4)
C1 C6 1.522(4)
C2 C3 1.408(4)
C3 C4 1.397(4)
C4 C5 1.405(4)
C6 C7 1.526(4)
C8 C13 1.393(3)
C8 C9 1.401(3)
C9 C10 1.384(4)
C10 C11 1.382(4)
C11 C12 1.397(4)
C12 C13 1.379(4)

loop_
_geom_torsion_atom_site_label_1
_geom_torsion_atom_site_label_2
_geom_torsion_atom_site_label_3
_geom_torsion_atom_site_label_4
_geom_torsion
C16 Ti N1 C8 42.9(3)
C15 Ti N1 C8 -69.9(3)
C1 Ti N1 C8 169.4(3)
C5 Ti N1 C8 138.7(3)
C2 Ti N1 C8 -162.8(3)
C3 Ti N1 C8 -174.1(2)
C4 Ti N1 C8 146.7(2)
C16 Ti N1 C6 -128.76(18)
C15 Ti N1 C6 118.42(17)
C1 Ti N1 C6 -2.25(15)
C5 Ti N1 C6 -32.98(16)
C2 Ti N1 C6 25.50(17)
C3 Ti N1 C6 14.2(2)
C4 Ti N1 C6 -25.01(19)
N1 Ti C1 C2 126.97(18)
C16 Ti C1 C2 -137.16(18)
C15 Ti C1 C2 33.8(2)
C5 Ti C1 C2 -112.9(2)
C3 Ti C1 C2 -36.52(17)
C4 Ti C1 C2 -76.19(18)
N1 Ti C1 C5 -120.16(18)
C16 Ti C1 C5 -24.3(2)
C15 Ti C1 C5 146.69(18)
C2 Ti C1 C5 112.9(2)
C3 Ti C1 C5 76.35(17)
C4 Ti C1 C5 36.67(15)
N1 Ti C1 C6 2.12(14)
C16 Ti C1 C6 97.99(18)
C15 Ti C1 C6 -91.03(19)
C5 Ti C1 C6 122.3(2)
C2 Ti C1 C6 -124.9(2)
C3 Ti C1 C6 -161.37(19)
C4 Ti C1 C6 158.95(19)
C5 C1 C2 C3 -1.4(3)
C6 C1 C2 C3 147.2(2)
Ti C1 C2 C3 66.34(19)
C5 C1 C2 Ti -67.78(17)
C6 C1 C2 Ti 80.9(2)
N1 Ti C2 C1 -46.50(17)
C16 Ti C2 C1 82.0(3)
C15 Ti C2 C1 -152.52(18)
C5 Ti C2 C1 39.58(15)
C3 Ti C2 C1 116.4(3)
C4 Ti C2 C1 80.61(18)
N1 Ti C2 C3 -162.87(19)
C16 Ti C2 C3 -34.4(3)
C15 Ti C2 C3 91.1(2)
C1 Ti C2 C3 -116.4(3)
C5 Ti C2 C3 -76.78(19)
C4 Ti C2 C3 -35.76(17)
C1 C2 C3 C4 1.4(3)
Ti C2 C3 C4 63.4(2)
C1 C2 C3 Ti -62.03(18)
N1 Ti C3 C4 -97.34(19)
C16 Ti C3 C4 43.1(2)
C15 Ti C3 C4 151.59(19)
C1 Ti C3 C4 -79.74(18)
C5 Ti C3 C4 -36.80(16)
C2 Ti C3 C4 -117.5(3)
N1 Ti C3 C2 20.2(2)
C16 Ti C3 C2 160.64(18)
C15 Ti C3 C2 -90.88(19)
C1 Ti C3 C2 37.79(17)
C5 Ti C3 C2 80.74(18)
C4 Ti C3 C2 117.5(3)
C2 C3 C4 C5 -0.7(3)
Ti C3 C4 C5 60.42(19)
C2 C3 C4 Ti -61.14(19)
N1 Ti C4 C3 103.21(18)
C16 Ti C4 C3 -142.64(19)
C15 Ti C4 C3 -34.2(2)
C1 Ti C4 C3 78.94(18)
C5 Ti C4 C3 117.3(2)
C2 Ti C4 C3 36.65(17)
N1 Ti C4 C5 -14.1(2)
C16 Ti C4 C5 100.02(19)
C15 Ti C4 C5 -151.51(18)
C1 Ti C4 C5 -38.39(16)
C2 Ti C4 C5 -80.69(18)
C3 Ti C4 C5 -117.3(2)
C3 C4 C5 C1 -0.2(3)
Ti C4 C5 C1 63.05(18)
C3 C4 C5 Ti -63.2(2)
C2 C1 C5 C4 1.0(3)
C6 C1 C5 C4 -148.6(2)
Ti C1 C5 C4 -67.51(19)
C2 C1 C5 Ti 68.51(17)
C6 C1 C5 Ti -81.1(2)
N1 Ti C5 C4 167.73(17)
C16 Ti C5 C4 -82.49(19)
C15 Ti C5 C4 52.5(3)
C1 Ti C5 C4 115.8(2)
C2 Ti C5 C4 76.79(19)
C3 Ti C5 C4 35.84(17)
N1 Ti C5 C1 51.89(16)
C16 Ti C5 C1 161.67(17)
C15 Ti C5 C1 -63.4(3)
C2 Ti C5 C1 -39.05(16)
C3 Ti C5 C1 -79.99(17)
C4 Ti C5 C1 -115.8(2)
C8 N1 C6 C1 -169.9(2)
Ti N1 C6 C1 3.1(2)
C8 N1 C6 C7 71.2(3)
Ti N1 C6 C7 -115.8(2)
C2 C1 C6 N1 -75.2(3)
C5 C1 C6 N1 69.3(3)
Ti C1 C6 N1 -2.55(17)
C2 C1 C6 C7 44.4(3)
C5 C1 C6 C7 -171.2(2)
Ti C1 C6 C7 117.0(2)
C6 N1 C8 C13 6.2(4)
Ti N1 C8 C13 -164.5(2)
C6 N1 C8 C9 -175.3(2)
Ti N1 C8 C9 14.0(4)
C13 C8 C9 C10 -0.1(4)
N1 C8 C9 C10 -178.6(3)
C8 C9 C10 C11 -0.6(4)
C14 O1 C11 C10 2.3(4)
C14 O1 C11 C12 -177.3(3)
C9 C10 C11 O1 -179.0(3)
C9 C10 C11 C12 0.6(4)
O1 C11 C12 C13 179.7(3)
C10 C11 C12 C13 0.0(4)
C11 C12 C13 C8 -0.8(4)
C9 C8 C13 C12 0.8(4)
N1 C8 C13 C12 179.3(3)
